data_2017897
loop_
_publ_author_name
'Guo, Ming-Lin'
'Wang, Feng-Qin'

_publ_section_title
;
 Poly[[aqua-\m~3~-2,2-dimethylmalonato-copper(II)] monohydrate] and
 poly[aqua-\m~3~-2,2-dimethylmalonato-copper(II)]
;
_journal_coeditor_code SK3385
_journal_issue 12
_journal_name_full 'Acta Crystallographica Section C'
_journal_page_first m379
_journal_page_last m383
_journal_paper_doi 10.1107/S010827011004761X
_journal_volume 66
_journal_year 2010
_chemical_formula_iupac '[Cu (C5 H3 O4) (H2 O)] , H2 O'
_chemical_formula_moiety 'C5 H8 Cu O5, H2 O'
_chemical_formula_sum 'C5 H10 Cu O6'
_chemical_formula_weight 229.67
_chemical_name_systematic
;
Poly[[aqua-\m~3~-2,2-dimethylmalonato-copper(II)] monohydrate]
;
_space_group_IT_number 4
_symmetry_cell_setting monoclinic
_symmetry_space_group_name_Hall 'P 2yb'
_symmetry_space_group_name_H-M 'P 1 21 1'
_atom_sites_solution_hydrogens geom
_atom_sites_solution_primary direct
_atom_sites_solution_secondary difmap
_audit_creation_method SHELXL97
_cell_angle_alpha 90.00
_cell_angle_beta 106.06(3)
_cell_angle_gamma 90.00
_cell_formula_units_Z 2
_cell_length_a 7.0202(14)
_cell_length_b 5.6645(11)
_cell_length_c 9.938(2)
_cell_measurement_reflns_used 3084
_cell_measurement_temperature 294(2)
_cell_measurement_theta_max 28.162
_cell_measurement_theta_min 3.021
_cell_volume 379.77(14)
_computing_cell_refinement 'CrystalClear (Rigaku/MSC, 2005)'
_computing_data_collection 'CrystalClear (Rigaku/MSC, 2005)'
_computing_data_reduction 'CrystalClear (Rigaku/MSC, 2005)'
_computing_molecular_graphics 'SHELXTL (Sheldrick, 2008)'
_computing_publication_material 'SHELXTL (Sheldrick, 2008)'
_computing_structure_refinement 'SHELXL97 (Sheldrick, 2008)'
_computing_structure_solution 'SHELXS97 (Sheldrick, 2008)'
_diffrn_ambient_temperature 294(2)
_diffrn_detector_area_resol_mean 28.162
_diffrn_measured_fraction_theta_full 0.997
_diffrn_measured_fraction_theta_max 0.997
_diffrn_measurement_device_type 'Rigaku Saturn CCD area-detector'
_diffrn_measurement_method \w
_diffrn_radiation_monochromator confocal
_diffrn_radiation_source 'rotating anode'
_diffrn_radiation_type MoK\a
_diffrn_radiation_wavelength 0.71073
_diffrn_reflns_av_R_equivalents 0.0599
_diffrn_reflns_av_sigmaI/netI 0.0789
_diffrn_reflns_limit_h_max 9
_diffrn_reflns_limit_h_min -9
_diffrn_reflns_limit_k_max 7
_diffrn_reflns_limit_k_min -7
_diffrn_reflns_limit_l_max 12
_diffrn_reflns_limit_l_min -5
_diffrn_reflns_number 3098
_diffrn_reflns_theta_full 27.54
_diffrn_reflns_theta_max 27.54
_diffrn_reflns_theta_min 3.02
_diffrn_standards_number 0
_exptl_absorpt_coefficient_mu 2.864
_exptl_absorpt_correction_T_max 0.887
_exptl_absorpt_correction_T_min 0.793
_exptl_absorpt_correction_type multi-scan
_exptl_absorpt_process_details '(CrystalClear; Rigaku/MSC, 2005)'
_exptl_crystal_colour blue
_exptl_crystal_density_diffrn 2.008
_exptl_crystal_density_method 'not measured'
_exptl_crystal_description prism
_exptl_crystal_F_000 234
_exptl_crystal_size_max 0.18
_exptl_crystal_size_mid 0.06
_exptl_crystal_size_min 0.04
_refine_diff_density_max 1.215
_refine_diff_density_min -0.676
_refine_ls_abs_structure_details 'Flack (1983), with 506 Friedel pairs'
_refine_ls_abs_structure_Flack -0.02(7)
_refine_ls_extinction_method none
_refine_ls_goodness_of_fit_ref 1.010
_refine_ls_hydrogen_treatment constr
_refine_ls_matrix_type full
_refine_ls_number_parameters 112
_refine_ls_number_reflns 1467
_refine_ls_number_restraints 2
_refine_ls_restrained_S_all 1.010
_refine_ls_R_factor_all 0.0606
_refine_ls_R_factor_gt 0.0564
_refine_ls_shift/su_max 0.000
_refine_ls_shift/su_mean 0.000
_refine_ls_structure_factor_coef Fsqd
_refine_ls_weighting_details 'calc w = 1/[\s^2^(Fo^2^)+(0.0830P)^2^] where P=(Fo^2^+2Fc^2^)/3'
_refine_ls_weighting_scheme calc
_refine_ls_wR_factor_gt 0.1494
_refine_ls_wR_factor_ref 0.1517
_reflns_number_gt 1177
_reflns_number_total 1467
_reflns_threshold_expression I>2\s(I)
_cod_data_source_file sk3385.cif
_cod_data_source_block I
_cod_original_cell_volume 379.76(13)
_cod_original_sg_symbol_H-M 'P 21'
_cod_database_code 2017897
_cod_database_fobs_code 2017897

loop_
_symmetry_equiv_pos_as_xyz
'x, y, z'
'-x, y+1/2, -z'

loop_
_atom_site_type_symbol
_atom_site_label
_atom_site_fract_x
_atom_site_fract_y
_atom_site_fract_z
_atom_site_U_iso_or_equiv
_atom_site_adp_type
_atom_site_calc_flag
_atom_site_refinement_flags
_atom_site_occupancy
_atom_site_disorder_assembly
_atom_site_disorder_group
Cu Cu1 0.71353(17) 0.2703(6) 0.40364(9) 0.0405(3) Uani d . 1 . .
C C1 0.9846(15) 0.0508(17) 0.6435(12) 0.040(2) Uani d . 1 . .
C C2 0.840(2) 0.1369(15) 0.7258(11) 0.043(2) Uani d D 1 . .
C C3 0.6294(15) 0.0539(19) 0.6429(12) 0.041(2) Uani d . 1 . .
C C4 0.8900(17) 0.0208(16) 0.8721(9) 0.0438(19) Uani d . 1 . .
H H4A 0.8886 -0.1478 0.8622 0.066 Uiso calc R 1 . .
H H4B 0.7935 0.0671 0.9191 0.066 Uiso calc R 1 . .
H H4C 1.0193 0.0711 0.9259 0.066 Uiso calc R 1 . .
C C5 0.841(2) 0.4091(15) 0.7355(11) 0.042(2) Uani d D 1 . .
H H5A 0.7650 0.4581 0.7974 0.063 Uiso calc R 1 . .
H H5B 0.7837 0.4747 0.6441 0.063 Uiso calc R 1 . .
H H5C 0.9749 0.4638 0.7709 0.063 Uiso calc R 1 . .
O O1 0.9530(10) 0.1131(16) 0.5165(8) 0.0402(15) Uani d . 1 . .
O O2 1.1290(10) -0.0676(15) 0.7062(8) 0.0422(16) Uani d . 1 . .
O O3 0.5589(11) 0.1164(16) 0.5151(8) 0.0441(17) Uani d . 1 . .
O O4 0.5249(10) -0.0611(15) 0.7023(7) 0.0443(16) Uani d . 1 . .
O O5 0.6565(13) -0.0422(13) 0.2489(7) 0.0520(15) Uani d . 1 . .
H H5D 0.6895 -0.1780 0.2851 0.062 Uiso d R 1 . .
H H5E 0.5847 -0.0517 0.1647 0.062 Uiso d R 1 . .
O O6 0.4235(18) -0.065(3) -0.0227(11) 0.114(4) Uani d . 1 . .
H H6A 0.3160 -0.1112 -0.0798 0.136 Uiso d R 1 . .
H H6B 0.5025 -0.0148 -0.0690 0.136 Uiso d R 1 . .

loop_
_atom_site_aniso_label
_atom_site_aniso_U_11
_atom_site_aniso_U_22
_atom_site_aniso_U_33
_atom_site_aniso_U_12
_atom_site_aniso_U_13
_atom_site_aniso_U_23
Cu1 0.0364(4) 0.0426(5) 0.0425(4) 0.0005(8) 0.0111(4) 0.0016(6)
C1 0.042(5) 0.030(5) 0.046(6) -0.006(4) 0.009(4) -0.004(4)
C2 0.034(5) 0.049(7) 0.043(5) -0.001(6) 0.006(5) 0.004(5)
C3 0.035(5) 0.038(6) 0.050(6) -0.005(4) 0.014(4) -0.008(5)
C4 0.037(4) 0.056(5) 0.039(4) 0.005(5) 0.011(5) -0.002(4)
C5 0.046(6) 0.041(6) 0.044(5) -0.001(7) 0.022(6) -0.002(4)
O1 0.037(4) 0.047(4) 0.038(4) 0.001(3) 0.013(3) 0.001(3)
O2 0.040(4) 0.042(4) 0.043(4) 0.004(3) 0.010(3) -0.001(3)
O3 0.042(4) 0.044(4) 0.045(4) -0.006(3) 0.010(3) 0.004(3)
O4 0.043(4) 0.046(4) 0.044(4) -0.006(3) 0.012(3) -0.006(3)
O5 0.050(4) 0.049(4) 0.056(4) 0.001(4) 0.014(4) -0.005(3)
O6 0.077(7) 0.177(12) 0.078(6) -0.017(10) 0.007(6) 0.035(8)

loop_
_atom_type_symbol
_atom_type_description
_atom_type_scat_dispersion_real
_atom_type_scat_dispersion_imag
_atom_type_scat_source
C C 0.0033 0.0016 'International Tables Vol C Tables 4.2.6.8 and 6.1.1.4'
H H 0.0000 0.0000 'International Tables Vol C Tables 4.2.6.8 and 6.1.1.4'
O O 0.0106 0.0060 'International Tables Vol C Tables 4.2.6.8 and 6.1.1.4'
Cu Cu 0.3201 1.2651 'International Tables Vol C Tables 4.2.6.8 and 6.1.1.4'

loop_
_geom_angle_atom_site_label_1
_geom_angle_atom_site_label_2
_geom_angle_atom_site_label_3
_geom_angle_site_symmetry_1
_geom_angle_site_symmetry_3
_geom_angle
_geom_angle_publ_flag
O3 Cu1 O1 . . 89.8(2) y
O3 Cu1 O4 . 2_656 89.8(3) y
O1 Cu1 O4 . 2_656 177.3(4) y
O3 Cu1 O2 . 2_756 178.7(4) y
O1 Cu1 O2 . 2_756 90.3(3) y
O4 Cu1 O2 2_656 2_756 90.1(2) y
O3 Cu1 O5 . . 90.8(3) y
O1 Cu1 O5 . . 89.8(3) y
O4 Cu1 O5 2_656 . 92.9(3) y
O2 Cu1 O5 2_756 . 90.5(3) y
O2 C1 O1 . . 123.2(10) y
O2 C1 C2 . . 118.2(10) ?
O1 C1 C2 . . 118.5(9) ?
C4 C2 C5 . . 111.7(10) ?
C4 C2 C3 . . 107.9(10) ?
C5 C2 C3 . . 108.9(12) ?
C4 C2 C1 . . 110.5(10) ?
C5 C2 C1 . . 110.7(12) ?
C3 C2 C1 . . 107.0(8) ?
O4 C3 O3 . . 119.9(9) y
O4 C3 C2 . . 120.3(10) ?
O3 C3 C2 . . 119.6(9) ?
C2 C4 H4A . . 109.5 ?
C2 C4 H4B . . 109.5 ?
H4A C4 H4B . . 109.5 ?
C2 C4 H4C . . 109.5 ?
H4A C4 H4C . . 109.5 ?
H4B C4 H4C . . 109.5 ?
C2 C5 H5A . . 109.5 ?
C2 C5 H5B . . 109.5 ?
H5A C5 H5B . . 109.5 ?
C2 C5 H5C . . 109.5 ?
H5A C5 H5C . . 109.5 ?
H5B C5 H5C . . 109.5 ?
C1 O1 Cu1 . . 125.6(6) ?
C1 O2 Cu1 . 2_746 118.7(7) ?
C3 O3 Cu1 . . 124.2(7) ?
C3 O4 Cu1 . 2_646 121.8(7) ?
Cu1 O5 H5D . . 115.7 ?
Cu1 O5 H5E . . 130.6 ?
H5D O5 H5E . . 112.1 ?
H6A O6 H6B . . 109.1 ?

loop_
_geom_bond_atom_site_label_1
_geom_bond_atom_site_label_2
_geom_bond_site_symmetry_2
_geom_bond_distance
_geom_bond_publ_flag
Cu1 O1 . 1.958(7) y
Cu1 O2 2_756 1.981(7) y
Cu1 O4 2_656 1.961(7) y
Cu1 O3 . 1.958(8) y
Cu1 O5 . 2.306(7) y
C1 O2 . 1.231(13) y
C1 O1 . 1.270(13) y
C1 C2 . 1.550(17) ?
C2 C4 . 1.545(13) ?
C2 C5 . 1.545(12) ?
C2 C3 . 1.550(16) ?
C3 O4 . 1.246(13) y
C3 O3 . 1.278(14) y
C4 H4A . 0.9600 ?
C4 H4B . 0.9600 ?
C4 H4C . 0.9600 ?
C5 H5A . 0.9600 ?
C5 H5B . 0.9600 ?
C5 H5C . 0.9600 ?
O5 H5D . 0.8537 ?
O5 H5E . 0.8502 ?
O6 H6A . 0.8499 ?
O6 H6B . 0.8620 ?

loop_
_geom_hbond_atom_site_label_D
_geom_hbond_atom_site_label_H
_geom_hbond_atom_site_label_A
_geom_hbond_site_symmetry_A
_geom_hbond_distance_DH
_geom_hbond_distance_HA
_geom_hbond_distance_DA
_geom_hbond_angle_DHA
O6 H6B O4 1_554 0.86 2.34 3.009(13) 135
O6 H6A O2 1_454 0.85 2.18 2.907(13) 143
O5 H5E O6 . 0.85 1.89 2.745(13) 179
O5 H5D O2 2_746 0.85 2.54 3.310(11) 151

loop_
_geom_torsion_atom_site_label_1
_geom_torsion_atom_site_label_2
_geom_torsion_atom_site_label_3
_geom_torsion_atom_site_label_4
_geom_torsion_site_symmetry_1
_geom_torsion_site_symmetry_2
_geom_torsion_site_symmetry_3
_geom_torsion_site_symmetry_4
_geom_torsion
_geom_torsion_publ_flag
O2 C1 C2 C4 . . . . -8.8(13) ?
O1 C1 C2 C4 . . . . 173.9(9) ?
O2 C1 C2 C5 . . . . 115.5(12) ?
O1 C1 C2 C5 . . . . -61.9(14) ?
O2 C1 C2 C3 . . . . -126.0(10) ?
O1 C1 C2 C3 . . . . 56.6(11) ?
C4 C2 C3 O4 . . . . 8.2(14) ?
C5 C2 C3 O4 . . . . -113.3(12) ?
C1 C2 C3 O4 . . . . 127.0(11) ?
C4 C2 C3 O3 . . . . -176.1(9) ?
C5 C2 C3 O3 . . . . 62.4(14) ?
C1 C2 C3 O3 . . . . -57.2(12) ?
O2 C1 O1 Cu1 . . . . 172.8(7) ?
C2 C1 O1 Cu1 . . . . -10.0(13) ?
O3 Cu1 O1 C1 . . . . -28.8(8) ?
O2 Cu1 O1 C1 2_756 . . . 149.9(9) ?
O5 Cu1 O1 C1 . . . . -119.6(9) ?
O1 C1 O2 Cu1 . . . 2_746 -14.3(14) y
C2 C1 O2 Cu1 . . . 2_746 168.5(7) ?
O4 C3 O3 Cu1 . . . . -173.9(7) ?
C2 C3 O3 Cu1 . . . . 10.4(14) ?
O1 Cu1 O3 C3 . . . . 28.4(8) ?
O4 Cu1 O3 C3 2_656 . . . -149.0(9) ?
O5 Cu1 O3 C3 . . . . 118.1(9) ?
O3 C3 O4 Cu1 . . . 2_646 18.2(14) y
C2 C3 O4 Cu1 . . . 2_646 -166.1(7) ?
